data_4325179
loop_
_publ_author_name
'Choong-Sun Lim'
'Joseph Jankolovits'
'Peng Zhao'
'Jeff W. Kampf'
'Vincent L. Pecoraro'

_publ_contact_author vlpec@umich.edu
_publ_section_title
;
 Gd(III)[15-Metallacrown-5] Recognition of Chiral \a-Amino Acid Analogues
;
_journal_name_full 'Inorganic Chemistry'
_journal_page_first 4832
_journal_page_last 4841
_journal_paper_doi 10.1021/ic102579t
_journal_volume 50
_journal_year 2011
_chemical_formula_sum 'C54 H79 Cu5 Gd N14 O30'
_chemical_formula_weight 1879.26
_chemical_name_systematic
;
 ?
;
_space_group_IT_number 19
_symmetry_cell_setting orthorhombic
_symmetry_space_group_name_Hall 'P 2ac 2ab'
_symmetry_space_group_name_H-M 'P 21 21 21'
_atom_sites_solution_hydrogens geom
_atom_sites_solution_primary direct
_atom_sites_solution_secondary difmap
_audit_creation_method SHELXL-97
_cell_angle_alpha 90.00
_cell_angle_beta 90.00
_cell_angle_gamma 90.00
_cell_formula_units_Z 4
_cell_length_a 14.887(2)
_cell_length_b 16.780(3)
_cell_length_c 28.611(4)
_cell_measurement_reflns_used 7537
_cell_measurement_temperature 123(2)
_cell_measurement_theta_max 28.33
_cell_measurement_theta_min 3.08
_cell_volume 7147.1(19)
_computing_cell_refinement 'Bruker SMART'
_computing_data_collection 'Bruker SMART'
_computing_data_reduction 'Bruker SHELXTL'
_computing_molecular_graphics 'Bruker SHELXTL'
_computing_publication_material 'Bruker SHELXTL'
_computing_structure_refinement 'Bruker SHELXTL'
_computing_structure_solution 'Bruker SHELXTL'
_diffrn_ambient_temperature 123(2)
_diffrn_detector_area_resol_mean 0.75
_diffrn_measured_fraction_theta_full 0.995
_diffrn_measured_fraction_theta_max 0.995
_diffrn_measurement_device_type 'CCD area detector'
_diffrn_measurement_method 'phi and omega scans'
_diffrn_radiation_monochromator graphite
_diffrn_radiation_source 'fine-focus sealed tube'
_diffrn_radiation_type MoK\a
_diffrn_radiation_wavelength 0.71073
_diffrn_reflns_av_R_equivalents 0.0434
_diffrn_reflns_av_sigmaI/netI 0.0313
_diffrn_reflns_limit_h_max 19
_diffrn_reflns_limit_h_min -19
_diffrn_reflns_limit_k_max 22
_diffrn_reflns_limit_k_min -22
_diffrn_reflns_limit_l_max 37
_diffrn_reflns_limit_l_min -37
_diffrn_reflns_number 92342
_diffrn_reflns_theta_full 28.34
_diffrn_reflns_theta_max 28.34
_diffrn_reflns_theta_min 2.81
_exptl_absorpt_coefficient_mu 2.469
_exptl_absorpt_correction_T_max 0.6126
_exptl_absorpt_correction_T_min 0.3490
_exptl_absorpt_correction_type multi-scan
_exptl_absorpt_process_details 'Blessing, ACta Cryst. (1995) A51 33-38.'
_exptl_crystal_colour blue
_exptl_crystal_density_diffrn 1.747
_exptl_crystal_description irregular
_exptl_crystal_F_000 3800
_exptl_crystal_size_max 0.54
_exptl_crystal_size_mid 0.36
_exptl_crystal_size_min 0.22
_refine_diff_density_max 0.872
_refine_diff_density_min -0.692
_refine_diff_density_rms 0.090
_refine_ls_abs_structure_details 'Flack H D (1983), Acta Cryst. A39, 876-881'
_refine_ls_abs_structure_Flack -0.002(6)
_refine_ls_extinction_method none
_refine_ls_goodness_of_fit_ref 1.083
_refine_ls_hydrogen_treatment mixed
_refine_ls_matrix_type full
_refine_ls_number_parameters 939
_refine_ls_number_reflns 17739
_refine_ls_number_restraints 0
_refine_ls_restrained_S_all 1.083
_refine_ls_R_factor_all 0.0323
_refine_ls_R_factor_gt 0.0297
_refine_ls_shift/su_max 0.003
_refine_ls_shift/su_mean 0.000
_refine_ls_structure_factor_coef Fsqd
_refine_ls_weighting_details 'calc w=1/[\s^2^(Fo^2^)+(0.0319P)^2^+10.5004P] where P=(Fo^2^+2Fc^2^)/3'
_refine_ls_weighting_scheme calc
_refine_ls_wR_factor_gt 0.0750
_refine_ls_wR_factor_ref 0.0763
_reflns_number_gt 16902
_reflns_number_total 17739
_reflns_threshold_expression >2sigma(I)
_cod_data_source_file ic102579t_si_001_2.cif
_cod_data_source_block 1-R-2
_cod_original_cell_volume 7146.9(19)
_cod_database_code 4325179

loop_
_symmetry_equiv_pos_as_xyz
'x, y, z'
'-x+1/2, -y, z+1/2'
'-x, y+1/2, -z+1/2'
'x+1/2, -y+1/2, -z'

loop_
_atom_site_label
_atom_site_type_symbol
_atom_site_fract_x
_atom_site_fract_y
_atom_site_fract_z
_atom_site_U_iso_or_equiv
_atom_site_adp_type
_atom_site_occupancy
_atom_site_symmetry_multiplicity
_atom_site_calc_flag
_atom_site_refinement_flags
Gd1 Gd 0.296661(9) 0.260983(9) 0.650146(5) 0.01649(4) Uani 1 1 d .
Cu1 Cu 0.28177(3) 0.36566(3) 0.528733(15) 0.02331(9) Uani 1 1 d .
Cu2 Cu 0.08311(3) 0.39474(2) 0.649703(16) 0.02048(8) Uani 1 1 d .
Cu3 Cu 0.16853(3) 0.22347(2) 0.767032(15) 0.02013(9) Uani 1 1 d .
Cu4 Cu 0.46113(3) 0.16033(3) 0.738275(15) 0.02239(9) Uani 1 1 d .
Cu5 Cu 0.53339(3) 0.25992(3) 0.594482(15) 0.02221(8) Uani 1 1 d .
O1 O 0.17595(17) 0.42972(17) 0.51953(9) 0.0265(5) Uani 1 1 d .
O2 O 0.23215(16) 0.34419(16) 0.59022(9) 0.0238(5) Uani 1 1 d .
O3 O 0.00736(17) 0.38391(16) 0.70410(9) 0.0250(5) Uani 1 1 d .
O4 O 0.16016(16) 0.31866(15) 0.68047(8) 0.0211(5) Uani 1 1 d .
O5 O 0.23487(16) 0.16370(15) 0.81450(9) 0.0228(5) Uani 1 1 d .
O6 O 0.27906(15) 0.22329(15) 0.73216(9) 0.0228(5) Uani 1 1 d .
O7 O 0.58409(17) 0.15241(16) 0.71731(9) 0.0266(5) Uani 1 1 d .
O8 O 0.43531(16) 0.20194(15) 0.67701(9) 0.0230(5) Uani 1 1 d .
O9 O 0.54319(16) 0.31231(16) 0.53381(9) 0.0245(5) Uani 1 1 d .
O10 O 0.40647(16) 0.27457(16) 0.58741(8) 0.0241(5) Uani 1 1 d .
O100 O 0.2720(3) 0.1580(2) 0.58794(14) 0.0513(9) Uani 1 1 d .
O101 O 0.1975(3) 0.1412(2) 0.65286(13) 0.0511(8) Uani 1 1 d .
O102 O 0.1772(5) 0.0404(3) 0.5939(2) 0.120(3) Uani 1 1 d .
O103 O 0.36606(19) 0.37453(15) 0.67592(9) 0.0280(6) Uani 1 1 d .
O104 O 0.4046(3) 0.4992(2) 0.69048(13) 0.0558(11) Uani 1 1 d .
O105 O 0.5657(2) 0.3850(2) 0.63299(12) 0.0412(7) Uani 1 1 d .
O106 O 0.1122(2) 0.09805(19) 0.73437(11) 0.0414(7) Uani 1 1 d .
O107 O 0.2182(3) 0.2228(4) 0.49415(14) 0.0897(19) Uani 1 1 d .
O205 O 0.1811(2) 0.3956(2) 0.84162(14) 0.0556(10) Uani 1 1 d .
N1 N 0.0167(2) 0.4776(2) 0.61265(11) 0.0266(7) Uani 1 1 d .
H1A H -0.0441 0.4680 0.6146 0.0411(18) Uiso 1 1 calc R
H1B H 0.0276 0.5271 0.6252 0.0411(18) Uiso 1 1 calc R
N2 N 0.15621(19) 0.39119(18) 0.59538(11) 0.0225(6) Uani 1 1 d .
N3 N 0.05761(19) 0.2531(2) 0.80329(10) 0.0263(6) Uani 1 1 d .
H3A H 0.0266 0.2075 0.8110 0.0411(18) Uiso 1 1 calc R
H3B H 0.0742 0.2778 0.8306 0.0411(18) Uiso 1 1 calc R
N4 N 0.11958(19) 0.29626(19) 0.72221(10) 0.0223(6) Uani 1 1 d .
N5 N 0.4745(2) 0.1229(2) 0.80380(11) 0.0278(7) Uani 1 1 d .
H5A H 0.5092 0.0775 0.8043 0.0411(18) Uiso 1 1 calc R
H5B H 0.5034 0.1614 0.8211 0.0411(18) Uiso 1 1 calc R
N6 N 0.34283(19) 0.18132(18) 0.75828(11) 0.0222(6) Uani 1 1 d .
N7 N 0.65539(19) 0.21009(19) 0.60000(12) 0.0252(6) Uani 1 1 d .
H7A H 0.6576 0.1644 0.5822 0.0411(18) Uiso 1 1 calc R
H7B H 0.6982 0.2448 0.5888 0.0411(18) Uiso 1 1 calc R
N8 N 0.51677(18) 0.20598(17) 0.65266(12) 0.0226(6) Uani 1 1 d .
N9 N 0.3510(2) 0.3853(2) 0.46835(11) 0.0277(7) Uani 1 1 d .
H9A H 0.3411 0.3445 0.4475 0.0411(18) Uiso 1 1 calc R
H9B H 0.3329 0.4324 0.4548 0.0411(18) Uiso 1 1 calc R
N10 N 0.39195(19) 0.31631(19) 0.54614(10) 0.0222(6) Uani 1 1 d .
N11 N 0.2991(3) 0.5085(2) 0.76509(14) 0.0419(8) Uani 1 1 d .
H11A H 0.2762 0.5047 0.7945 0.063 Uiso 1 1 calc R
H11B H 0.2574 0.5307 0.7458 0.063 Uiso 1 1 calc R
H11C H 0.3492 0.5395 0.7656 0.063 Uiso 1 1 calc R
N100 N 0.2183(3) 0.1172(2) 0.61260(16) 0.0463(10) Uani 1 1 d .
N201 N 0.1896(3) 0.4571(3) 0.86687(13) 0.0410(9) Uani 1 1 d .
C1 C 0.1326(2) 0.4311(2) 0.55849(13) 0.0233(7) Uani 1 1 d .
C2 C 0.0447(2) 0.4770(2) 0.56266(13) 0.0236(7) Uani 1 1 d .
H2 H -0.0020 0.4475 0.5445 0.0411(18) Uiso 1 1 calc R
C3 C 0.0506(2) 0.5617(2) 0.54272(14) 0.0266(7) Uani 1 1 d .
H3C H 0.0927 0.5936 0.5619 0.0411(18) Uiso 1 1 calc R
H3D H 0.0745 0.5594 0.5105 0.0411(18) Uiso 1 1 calc R
C4 C -0.0400(2) 0.6016(2) 0.54227(13) 0.0242(7) Uani 1 1 d .
C5 C -0.0546(3) 0.6712(2) 0.56728(14) 0.0277(8) Uani 1 1 d .
H5 H -0.0070 0.6934 0.5852 0.0411(18) Uiso 1 1 calc R
C6 C -0.1376(3) 0.7089(3) 0.56658(15) 0.0338(9) Uani 1 1 d .
H6 H -0.1466 0.7568 0.5837 0.0411(18) Uiso 1 1 calc R
C7 C -0.2065(3) 0.6767(2) 0.54098(13) 0.0303(8) Uani 1 1 d .
H7 H -0.2633 0.7024 0.5404 0.0411(18) Uiso 1 1 calc R
C8 C -0.1935(3) 0.6067(2) 0.51588(13) 0.0289(8) Uani 1 1 d .
H8 H -0.2415 0.5844 0.4984 0.0411(18) Uiso 1 1 calc R
C9 C -0.1104(3) 0.5696(2) 0.51647(13) 0.0264(7) Uani 1 1 d .
H9 H -0.1015 0.5219 0.4992 0.0411(18) Uiso 1 1 calc R
C10 C 0.0441(2) 0.3317(2) 0.73127(12) 0.0220(7) Uani 1 1 d .
C11 C -0.0022(2) 0.3069(2) 0.77627(12) 0.0226(7) Uani 1 1 d .
H11 H -0.0574 0.2762 0.7677 0.0411(18) Uiso 1 1 calc R
C12 C -0.0312(3) 0.3794(2) 0.80527(14) 0.0283(8) Uani 1 1 d .
H12A H 0.0228 0.4065 0.8176 0.0411(18) Uiso 1 1 calc R
H12B H -0.0633 0.4175 0.7848 0.0411(18) Uiso 1 1 calc R
C13 C -0.0914(3) 0.3564(2) 0.84539(14) 0.0304(8) Uani 1 1 d .
C14 C -0.0608(4) 0.3546(3) 0.89121(15) 0.0397(10) Uani 1 1 d .
H14 H -0.0007 0.3698 0.8979 0.0411(18) Uiso 1 1 calc R
C15 C -0.1169(5) 0.3310(3) 0.92740(17) 0.0561(16) Uani 1 1 d .
H15 H -0.0952 0.3295 0.9586 0.0411(18) Uiso 1 1 calc R
C16 C -0.2040(5) 0.3096(3) 0.9177(2) 0.0604(17) Uani 1 1 d .
H16 H -0.2421 0.2924 0.9423 0.0411(18) Uiso 1 1 calc R
C17 C -0.2365(4) 0.3128(4) 0.8731(2) 0.0663(18) Uani 1 1 d .
H17 H -0.2974 0.2997 0.8669 0.0411(18) Uiso 1 1 calc R
C18 C -0.1801(3) 0.3352(3) 0.83677(18) 0.0461(12) Uani 1 1 d .
H18 H -0.2024 0.3360 0.8057 0.0411(18) Uiso 1 1 calc R
C19 C 0.3151(2) 0.1544(2) 0.79873(12) 0.0215(7) Uani 1 1 d .
C20 C 0.3850(2) 0.1058(2) 0.82495(13) 0.0242(7) Uani 1 1 d .
H20 H 0.3715 0.0482 0.8192 0.0411(18) Uiso 1 1 calc R
C21 C 0.3842(2) 0.1191(2) 0.87828(13) 0.0234(7) Uani 1 1 d .
H21A H 0.3221 0.1112 0.8898 0.0411(18) Uiso 1 1 calc R
H21B H 0.4224 0.0779 0.8931 0.0411(18) Uiso 1 1 calc R
C22 C 0.4164(2) 0.1998(2) 0.89407(13) 0.0222(7) Uani 1 1 d .
C23 C 0.3642(2) 0.2673(2) 0.88757(13) 0.0260(7) Uani 1 1 d .
H23 H 0.3078 0.2629 0.8722 0.0411(18) Uiso 1 1 calc R
C24 C 0.3934(3) 0.3415(2) 0.90332(13) 0.0299(8) Uani 1 1 d .
H24 H 0.3568 0.3873 0.8988 0.0411(18) Uiso 1 1 calc R
C25 C 0.4758(3) 0.3486(3) 0.92563(15) 0.0341(9) Uani 1 1 d .
H25 H 0.4961 0.3992 0.9361 0.0411(18) Uiso 1 1 calc R
C26 C 0.5281(3) 0.2818(3) 0.93252(16) 0.0372(9) Uani 1 1 d .
H26 H 0.5843 0.2863 0.9480 0.0411(18) Uiso 1 1 calc R
C27 C 0.4989(3) 0.2080(3) 0.91686(14) 0.0296(8) Uani 1 1 d .
H27 H 0.5354 0.1623 0.9217 0.0411(18) Uiso 1 1 calc R
C28 C 0.5863(2) 0.1815(2) 0.67529(13) 0.0231(7) Uani 1 1 d .
C29 C 0.6750(2) 0.1905(2) 0.64947(14) 0.0241(7) Uani 1 1 d .
H29 H 0.7077 0.1385 0.6506 0.0411(18) Uiso 1 1 calc R
C30 C 0.7341(2) 0.2549(3) 0.67193(15) 0.0320(8) Uani 1 1 d .
H30A H 0.7049 0.3076 0.6684 0.0411(18) Uiso 1 1 calc R
H30B H 0.7408 0.2439 0.7057 0.0411(18) Uiso 1 1 calc R
C31 C 0.8259(2) 0.2567(2) 0.64916(15) 0.0317(8) Uani 1 1 d .
C32 C 0.8934(3) 0.2062(3) 0.66449(17) 0.0377(10) Uani 1 1 d .
H32 H 0.8834 0.1731 0.6909 0.0411(18) Uiso 1 1 calc R
C33 C 0.9758(3) 0.2036(3) 0.6417(2) 0.0515(14) Uani 1 1 d .
H33 H 1.0217 0.1696 0.6532 0.0411(18) Uiso 1 1 calc R
C34 C 0.9920(3) 0.2490(4) 0.60284(19) 0.0517(14) Uani 1 1 d .
H34 H 1.0485 0.2470 0.5875 0.0411(18) Uiso 1 1 calc R
C35 C 0.9251(4) 0.2973(4) 0.5866(2) 0.0588(16) Uani 1 1 d .
H35 H 0.9347 0.3272 0.5589 0.0411(18) Uiso 1 1 calc R
C36 C 0.8425(3) 0.3036(3) 0.60990(18) 0.0411(10) Uani 1 1 d .
H36 H 0.7980 0.3397 0.5990 0.0411(18) Uiso 1 1 calc R
C37 C 0.4627(2) 0.3338(2) 0.52228(12) 0.0233(7) Uani 1 1 d .
C38 C 0.4484(2) 0.3893(2) 0.48126(13) 0.0269(7) Uani 1 1 d .
H38 H 0.4856 0.3709 0.4542 0.0411(18) Uiso 1 1 calc R
C39 C 0.4754(3) 0.4766(2) 0.49432(15) 0.0306(8) Uani 1 1 d .
H39A H 0.5322 0.4750 0.5123 0.0411(18) Uiso 1 1 calc R
H39B H 0.4872 0.5065 0.4651 0.0411(18) Uiso 1 1 calc R
C40 C 0.4067(3) 0.5215(2) 0.52232(15) 0.0308(8) Uani 1 1 d .
C41 C 0.3575(3) 0.5825(3) 0.50200(19) 0.0414(10) Uani 1 1 d .
H41 H 0.3679 0.5960 0.4702 0.0411(18) Uiso 1 1 calc R
C42 C 0.2934(3) 0.6243(3) 0.52741(19) 0.0455(11) Uani 1 1 d .
H42 H 0.2606 0.6659 0.5127 0.0411(18) Uiso 1 1 calc R
C43 C 0.2770(3) 0.6065(3) 0.57283(18) 0.0405(10) Uani 1 1 d .
H43 H 0.2332 0.6356 0.5899 0.0411(18) Uiso 1 1 calc R
C44 C 0.3246(3) 0.5457(3) 0.59408(17) 0.0369(9) Uani 1 1 d .
H44 H 0.3130 0.5323 0.6258 0.0411(18) Uiso 1 1 calc R
C45 C 0.3895(3) 0.5041(3) 0.56908(15) 0.0323(8) Uani 1 1 d .
H45 H 0.4226 0.4631 0.5841 0.0411(18) Uiso 1 1 calc R
C46 C 0.3704(3) 0.4353(2) 0.70024(14) 0.0297(8) Uani 1 1 d .
C47 C 0.3227(4) 0.4281(3) 0.74787(14) 0.0387(10) Uani 1 1 d .
H47 H 0.2664 0.3964 0.7438 0.0411(18) Uiso 1 1 calc R
C48 C 0.3849(4) 0.3841(3) 0.78201(16) 0.0419(11) Uani 1 1 d .
H48A H 0.3561 0.3840 0.8132 0.0411(18) Uiso 1 1 calc R
H48B H 0.3900 0.3280 0.7717 0.0411(18) Uiso 1 1 calc R
C49 C 0.4778(4) 0.4176(3) 0.78695(16) 0.0394(10) Uani 1 1 d .
C50 C 0.5468(4) 0.3950(3) 0.75676(17) 0.0463(11) Uani 1 1 d .
H50 H 0.5346 0.3562 0.7334 0.0411(18) Uiso 1 1 calc R
C51 C 0.6327(4) 0.4268(4) 0.75942(19) 0.0546(13) Uani 1 1 d .
H51 H 0.6786 0.4107 0.7384 0.0411(18) Uiso 1 1 calc R
C52 C 0.6489(4) 0.4836(3) 0.7944(2) 0.0543(13) Uani 1 1 d .
H52 H 0.7071 0.5063 0.7972 0.0411(18) Uiso 1 1 calc R
C53 C 0.5815(4) 0.5072(3) 0.82487(19) 0.0499(13) Uani 1 1 d .
H53 H 0.5937 0.5465 0.8479 0.0411(18) Uiso 1 1 calc R
C54 C 0.4969(4) 0.4740(3) 0.82186(16) 0.0406(10) Uani 1 1 d .
H54 H 0.4516 0.4892 0.8434 0.0411(18) Uiso 1 1 calc R
O204 O 0.2545(3) 0.5018(2) 0.86102(13) 0.0505(9) Uani 1 1 d .
O300 O 0.1207(2) 0.45271(18) 0.43087(10) 0.0358(6) Uani 1 1 d .
O203 O 0.1343(4) 0.4717(4) 0.89703(15) 0.0858(17) Uani 1 1 d .
O301 O -0.1608(2) 0.4599(2) 0.71253(12) 0.0471(8) Uani 1 1 d .
O302 O -0.1824(2) 0.5119(2) 0.62381(13) 0.0450(8) Uani 1 1 d .
O200 O 0.0520(3) 0.6070(3) 0.67786(16) 0.0716(14) Uani 1 1 d .
O201 O 0.1608(2) 0.5266(3) 0.69361(13) 0.0535(9) Uani 1 1 d .
N200 N 0.1015(4) 0.5736(4) 0.7069(2) 0.0781(19) Uani 1 1 d .
O202 O 0.0856(4) 0.5796(5) 0.7516(2) 0.128(3) Uani 1 1 d .
O303 O 0.6806(3) 0.4514(2) 0.56652(15) 0.0536(9) Uani 1 1 d .
O304 O 0.4510(3) 0.1127(3) 0.53902(14) 0.0606(10) Uani 1 1 d .
O305 O 0.2879(13) 0.1065(8) 0.5066(5) 0.089(5) Uani 1 1 d .

loop_
_atom_site_aniso_label
_atom_site_aniso_U_11
_atom_site_aniso_U_22
_atom_site_aniso_U_33
_atom_site_aniso_U_23
_atom_site_aniso_U_13
_atom_site_aniso_U_12
Gd1 0.01339(6) 0.01632(6) 0.01977(7) -0.00125(6) 0.00080(5) 0.00067(5)
Cu1 0.01753(19) 0.0336(2) 0.01878(19) 0.00144(16) 0.00192(15) 0.00562(16)
Cu2 0.01721(17) 0.02338(19) 0.02083(19) 0.00319(17) 0.00415(16) 0.00554(14)
Cu3 0.01616(17) 0.0235(2) 0.02068(19) 0.00248(15) 0.00128(14) 0.00187(15)
Cu4 0.01811(18) 0.0248(2) 0.0243(2) 0.00054(16) 0.00040(16) 0.00531(16)
Cu5 0.01395(16) 0.0233(2) 0.0294(2) 0.00390(17) 0.00264(15) 0.00181(16)
O1 0.0209(12) 0.0358(14) 0.0228(12) 0.0054(10) 0.0030(10) 0.0065(10)
O2 0.0162(11) 0.0291(13) 0.0262(13) 0.0036(10) 0.0046(9) 0.0102(9)
O3 0.0208(12) 0.0312(14) 0.0231(12) 0.0054(10) 0.0060(9) 0.0077(10)
O4 0.0180(11) 0.0270(12) 0.0182(11) 0.0030(9) 0.0046(9) 0.0057(9)
O5 0.0174(11) 0.0263(13) 0.0246(12) 0.0025(10) 0.0020(9) -0.0011(9)
O6 0.0137(10) 0.0279(13) 0.0267(12) 0.0068(10) -0.0027(9) 0.0020(9)
O7 0.0200(12) 0.0311(14) 0.0288(13) 0.0022(11) 0.0006(10) 0.0048(10)
O8 0.0141(11) 0.0255(12) 0.0293(13) 0.0029(10) 0.0038(9) 0.0029(9)
O9 0.0168(11) 0.0315(13) 0.0253(13) -0.0002(10) 0.0034(10) 0.0032(10)
O10 0.0180(11) 0.0367(15) 0.0178(11) 0.0009(10) 0.0003(9) 0.0031(10)
O100 0.059(2) 0.044(2) 0.052(2) -0.0131(17) 0.0005(18) -0.0133(19)
O101 0.060(2) 0.0492(19) 0.0444(19) -0.0033(16) 0.0011(19) -0.0246(18)
O102 0.175(7) 0.058(3) 0.126(5) -0.010(3) -0.056(5) -0.035(4)
O103 0.0367(14) 0.0208(13) 0.0266(13) -0.0028(10) -0.0011(11) -0.0054(11)
O104 0.080(3) 0.049(2) 0.0386(19) -0.0001(16) -0.0022(19) -0.034(2)
O105 0.0394(17) 0.0410(17) 0.0432(17) 0.0073(14) -0.0035(13) -0.0041(14)
O106 0.0530(19) 0.0348(16) 0.0364(16) 0.0002(13) -0.0039(14) -0.0168(14)
O107 0.0329(18) 0.191(6) 0.045(2) 0.003(3) -0.0085(16) -0.028(3)
O205 0.048(2) 0.051(2) 0.067(3) -0.0237(18) 0.0030(18) -0.0081(16)
N1 0.0221(15) 0.0324(17) 0.0253(16) 0.0047(13) 0.0042(12) 0.0062(12)
N2 0.0172(13) 0.0236(14) 0.0266(15) 0.0034(12) 0.0037(11) 0.0050(11)
N3 0.0249(14) 0.0347(18) 0.0194(13) 0.0058(13) 0.0041(10) 0.0073(13)
N4 0.0191(13) 0.0285(15) 0.0192(14) 0.0008(11) 0.0049(11) 0.0046(11)
N5 0.0257(15) 0.0324(17) 0.0253(16) -0.0022(13) 0.0005(12) 0.0120(13)
N6 0.0185(13) 0.0218(14) 0.0263(15) 0.0009(11) -0.0021(11) 0.0038(11)
N7 0.0162(13) 0.0252(15) 0.0343(17) 0.0009(12) 0.0027(12) 0.0004(11)
N8 0.0139(12) 0.0251(14) 0.0288(15) 0.0035(13) 0.0033(12) 0.0008(10)
N9 0.0207(14) 0.0394(18) 0.0229(15) 0.0033(13) 0.0014(12) 0.0049(13)
N10 0.0190(13) 0.0312(16) 0.0165(13) 0.0004(11) 0.0012(10) 0.0029(11)
N11 0.045(2) 0.041(2) 0.041(2) -0.0042(16) -0.0054(18) 0.0043(18)
N100 0.053(3) 0.0307(19) 0.055(3) -0.0024(17) -0.021(2) 0.0010(18)
N201 0.034(2) 0.060(2) 0.0289(18) -0.0004(17) 0.0002(15) -0.0008(17)
C1 0.0190(15) 0.0250(17) 0.0261(18) 0.0034(14) 0.0003(13) 0.0043(13)
C2 0.0200(16) 0.0277(18) 0.0230(17) 0.0046(13) 0.0025(13) 0.0039(13)
C3 0.0222(17) 0.0270(18) 0.0305(19) 0.0092(15) 0.0039(14) 0.0067(14)
C4 0.0246(16) 0.0231(17) 0.0250(17) 0.0090(13) 0.0054(13) 0.0063(13)
C5 0.0300(19) 0.0259(19) 0.0272(18) 0.0035(14) -0.0003(14) 0.0020(15)
C6 0.041(2) 0.0291(19) 0.031(2) 0.0015(16) 0.0049(17) 0.0099(17)
C7 0.0295(18) 0.036(2) 0.0254(17) 0.0108(14) 0.0072(15) 0.0153(17)
C8 0.0260(18) 0.036(2) 0.0244(17) 0.0101(14) 0.0000(14) 0.0047(15)
C9 0.0308(19) 0.0264(18) 0.0221(17) 0.0042(14) 0.0023(14) 0.0059(14)
C10 0.0196(15) 0.0235(16) 0.0229(16) -0.0016(13) 0.0050(13) 0.0041(13)
C11 0.0193(15) 0.0280(18) 0.0206(16) 0.0011(13) 0.0011(12) 0.0035(13)
C12 0.0307(19) 0.0270(19) 0.0271(18) -0.0013(14) 0.0089(15) 0.0003(15)
C13 0.0364(19) 0.0272(18) 0.0275(19) -0.0018(15) 0.0124(16) 0.0056(14)
C14 0.055(3) 0.034(2) 0.030(2) 0.0003(17) 0.0117(19) 0.010(2)
C15 0.103(5) 0.038(3) 0.028(2) -0.0004(19) 0.020(3) 0.024(3)
C16 0.086(4) 0.035(2) 0.060(3) -0.005(2) 0.043(3) -0.007(3)
C17 0.056(3) 0.068(4) 0.075(4) -0.023(3) 0.039(3) -0.018(3)
C18 0.039(2) 0.055(3) 0.044(3) -0.013(2) 0.0134(19) -0.004(2)
C19 0.0238(17) 0.0164(15) 0.0242(16) 0.0011(12) -0.0018(12) -0.0005(12)
C20 0.0250(17) 0.0179(16) 0.0296(19) 0.0004(14) 0.0000(14) 0.0056(13)
C21 0.0237(16) 0.0212(17) 0.0255(17) 0.0053(13) -0.0017(13) -0.0002(13)
C22 0.0250(17) 0.0186(16) 0.0229(16) 0.0019(13) -0.0013(13) 0.0029(13)
C23 0.0252(16) 0.0265(18) 0.0264(17) -0.0002(15) -0.0056(13) 0.0007(14)
C24 0.043(2) 0.0229(18) 0.0242(18) -0.0013(14) -0.0073(16) 0.0057(16)
C25 0.042(2) 0.030(2) 0.031(2) -0.0036(16) -0.0054(17) -0.0033(17)
C26 0.032(2) 0.040(2) 0.040(2) -0.0074(18) -0.0083(17) -0.0015(17)
C27 0.0262(18) 0.0317(19) 0.031(2) -0.0045(15) -0.0062(15) 0.0070(15)
C28 0.0195(15) 0.0210(16) 0.0288(18) -0.0012(13) 0.0016(13) 0.0019(12)
C29 0.0141(13) 0.0235(16) 0.0348(18) 0.0008(16) -0.0017(14) 0.0017(11)
C30 0.0204(15) 0.031(2) 0.044(2) -0.0077(17) -0.0030(14) 0.0009(15)
C31 0.0222(15) 0.0340(19) 0.0389(19) -0.0085(19) -0.0040(15) -0.0064(14)
C32 0.0200(17) 0.048(3) 0.045(2) -0.0051(19) -0.0085(16) 0.0022(16)
C33 0.0217(19) 0.064(3) 0.069(4) -0.027(3) -0.004(2) 0.0018(19)
C34 0.031(2) 0.066(4) 0.059(3) -0.024(3) 0.012(2) -0.025(2)
C35 0.057(3) 0.058(3) 0.061(3) -0.004(3) 0.014(3) -0.039(3)
C36 0.035(2) 0.037(2) 0.051(3) 0.007(2) -0.005(2) -0.0149(18)
C37 0.0208(15) 0.0269(17) 0.0224(17) -0.0053(13) 0.0011(13) 0.0016(13)
C38 0.0222(17) 0.038(2) 0.0208(17) -0.0019(15) 0.0037(13) 0.0024(14)
C39 0.0238(18) 0.036(2) 0.032(2) 0.0041(16) 0.0046(15) -0.0021(15)
C40 0.033(2) 0.0254(19) 0.034(2) 0.0051(15) 0.0013(16) -0.0064(15)
C41 0.037(2) 0.035(2) 0.052(3) 0.007(2) 0.001(2) 0.0039(18)
C42 0.040(2) 0.034(2) 0.062(3) -0.001(2) -0.003(2) 0.005(2)
C43 0.026(2) 0.035(2) 0.060(3) -0.012(2) 0.0011(19) -0.0016(16)
C44 0.039(2) 0.031(2) 0.041(2) -0.0049(17) 0.0057(18) -0.0081(17)
C45 0.033(2) 0.028(2) 0.035(2) -0.0047(16) -0.0007(16) -0.0038(16)
C46 0.039(2) 0.0233(18) 0.0267(19) 0.0017(14) -0.0025(16) -0.0089(15)
C47 0.059(3) 0.034(2) 0.0230(19) -0.0026(16) 0.0024(18) 0.0061(19)
C48 0.066(3) 0.031(2) 0.029(2) 0.0007(17) -0.003(2) 0.005(2)
C49 0.058(3) 0.027(2) 0.033(2) 0.0032(16) -0.002(2) 0.0045(19)
C50 0.063(3) 0.043(3) 0.033(2) -0.0036(19) 0.003(2) 0.006(2)
C51 0.062(3) 0.064(4) 0.037(3) 0.000(2) 0.003(2) 0.000(3)
C52 0.057(3) 0.048(3) 0.058(3) 0.015(3) -0.002(3) -0.009(2)
C53 0.074(4) 0.029(2) 0.046(3) -0.005(2) -0.003(3) 0.008(2)
C54 0.059(3) 0.029(2) 0.034(2) 0.0024(17) -0.002(2) 0.007(2)
O204 0.064(2) 0.0343(17) 0.053(2) 0.0060(15) -0.0172(17) -0.0142(15)
O300 0.0425(17) 0.0353(16) 0.0295(15) -0.0027(12) -0.0056(13) -0.0020(13)
O203 0.102(4) 0.112(4) 0.043(2) -0.031(2) 0.035(2) -0.027(3)
O301 0.0324(16) 0.063(2) 0.0461(19) -0.0156(16) -0.0042(14) 0.0176(16)
O302 0.0326(17) 0.0418(18) 0.061(2) 0.0123(16) 0.0012(15) 0.0097(13)
O200 0.078(3) 0.060(3) 0.077(3) -0.027(2) -0.037(2) 0.037(2)
O201 0.0326(17) 0.078(3) 0.050(2) -0.0056(19) -0.0010(15) 0.0124(17)
N200 0.074(4) 0.091(4) 0.070(3) -0.049(3) -0.037(3) 0.038(3)
O202 0.104(4) 0.206(7) 0.075(4) -0.080(4) -0.040(3) 0.074(5)
O303 0.051(2) 0.0419(19) 0.068(3) 0.0048(17) 0.0028(18) -0.0021(16)
O304 0.063(2) 0.065(3) 0.054(2) -0.019(2) -0.0051(19) 0.016(2)
O305 0.140(14) 0.059(8) 0.067(8) -0.027(7) 0.001(9) 0.040(9)

loop_
_atom_type_symbol
_atom_type_description
_atom_type_scat_dispersion_real
_atom_type_scat_dispersion_imag
_atom_type_scat_source
C C 0.0033 0.0016 'International Tables Vol C Tables 4.2.6.8 and 6.1.1.4'
H H 0.0000 0.0000 'International Tables Vol C Tables 4.2.6.8 and 6.1.1.4'
N N 0.0061 0.0033 'International Tables Vol C Tables 4.2.6.8 and 6.1.1.4'
O O 0.0106 0.0060 'International Tables Vol C Tables 4.2.6.8 and 6.1.1.4'
Cu Cu 0.3201 1.2651 'International Tables Vol C Tables 4.2.6.8 and 6.1.1.4'
Gd Gd -0.1653 3.9035 'International Tables Vol C Tables 4.2.6.8 and 6.1.1.4'

loop_
_geom_angle_atom_site_label_1
_geom_angle_atom_site_label_2
_geom_angle_atom_site_label_3
_geom_angle
O103 Gd1 O2 85.81(10)
O103 Gd1 O4 86.01(10)
O2 Gd1 O4 71.81(8)
O103 Gd1 O8 81.56(9)
O2 Gd1 O8 143.55(8)
O4 Gd1 O8 140.37(8)
O103 Gd1 O10 81.76(9)
O2 Gd1 O10 71.90(8)
O4 Gd1 O10 142.37(8)
O8 Gd1 O10 72.52(8)
O103 Gd1 O6 87.40(9)
O2 Gd1 O6 142.18(8)
O4 Gd1 O6 70.63(8)
O8 Gd1 O6 71.34(8)
O10 Gd1 O6 143.39(8)
O103 Gd1 O101 158.04(11)
O2 Gd1 O101 104.67(12)
O4 Gd1 O101 79.27(12)
O8 Gd1 O101 99.50(12)
O10 Gd1 O101 119.65(11)
O6 Gd1 O101 72.43(10)
O103 Gd1 O100 150.25(11)
O2 Gd1 O100 80.55(12)
O4 Gd1 O100 114.10(12)
O8 Gd1 O100 93.92(12)
O10 Gd1 O100 68.92(11)
O6 Gd1 O100 119.16(11)
O101 Gd1 O100 51.70(12)
O103 Gd1 N100 176.05(12)
O2 Gd1 N100 93.34(11)
O4 Gd1 N100 97.40(11)
O8 Gd1 N100 96.94(10)
O10 Gd1 N100 94.31(12)
O6 Gd1 N100 95.60(11)
O101 Gd1 N100 25.75(13)
O100 Gd1 N100 25.96(13)
N10 Cu1 O1 169.63(13)
N10 Cu1 O2 90.58(11)
O1 Cu1 O2 85.19(10)
N10 Cu1 N9 81.76(13)
O1 Cu1 N9 101.97(12)
O2 Cu1 N9 171.98(12)
N2 Cu2 O4 90.69(11)
N2 Cu2 O3 172.74(13)
O4 Cu2 O3 85.25(10)
N2 Cu2 N1 82.63(13)
O4 Cu2 N1 172.64(12)
O3 Cu2 N1 101.71(12)
N4 Cu3 O6 88.81(11)
N4 Cu3 O5 169.78(12)
O6 Cu3 O5 85.84(10)
N4 Cu3 N3 82.86(12)
O6 Cu3 N3 165.78(13)
O5 Cu3 N3 100.53(11)
N6 Cu4 O8 91.27(12)
N6 Cu4 O7 173.17(13)
O8 Cu4 O7 86.07(11)
N6 Cu4 N5 82.31(13)
O8 Cu4 N5 173.43(11)
O7 Cu4 N5 100.15(12)
N8 Cu5 O10 91.43(11)
N8 Cu5 O9 176.43(12)
O10 Cu5 O9 85.53(10)
N8 Cu5 N7 81.44(12)
O10 Cu5 N7 162.69(13)
O9 Cu5 N7 100.96(12)
N8 Cu5 O105 92.29(12)
O10 Cu5 O105 97.64(11)
O9 Cu5 O105 89.98(11)
N7 Cu5 O105 98.39(12)
C1 O1 Cu1 107.6(2)
N2 O2 Cu1 107.52(19)
N2 O2 Gd1 125.36(19)
Cu1 O2 Gd1 126.89(11)
C10 O3 Cu2 107.5(2)
N4 O4 Cu2 108.22(18)
N4 O4 Gd1 124.51(18)
Cu2 O4 Gd1 127.04(11)
C19 O5 Cu3 106.7(2)
N6 O6 Cu3 107.70(19)
N6 O6 Gd1 124.79(19)
Cu3 O6 Gd1 126.09(11)
C28 O7 Cu4 106.6(2)
N8 O8 Cu4 107.32(19)
N8 O8 Gd1 124.19(19)
Cu4 O8 Gd1 127.52(12)
C37 O9 Cu5 106.5(2)
N10 O10 Cu5 107.92(18)
N10 O10 Gd1 124.62(18)
Cu5 O10 Gd1 124.85(11)
N100 O100 Gd1 94.0(3)
N100 O101 Gd1 94.8(3)
C46 O103 Gd1 153.1(3)
C2 N1 Cu2 111.4(2)
C1 N2 O2 115.3(3)
C1 N2 Cu2 119.6(2)
O2 N2 Cu2 124.9(2)
C11 N3 Cu3 111.9(2)
C10 N4 O4 115.1(3)
C10 N4 Cu3 119.2(2)
O4 N4 Cu3 125.6(2)
C20 N5 Cu4 110.7(2)
C19 N6 O6 115.6(3)
C19 N6 Cu4 119.9(2)
O6 N6 Cu4 124.5(2)
C29 N7 Cu5 110.2(2)
C28 N8 O8 115.5(3)
C28 N8 Cu5 119.0(2)
O8 N8 Cu5 124.7(2)
C38 N9 Cu1 106.7(2)
C37 N10 O10 115.9(3)
C37 N10 Cu1 117.8(3)
O10 N10 Cu1 125.1(2)
O101 N100 O100 119.5(4)
O101 N100 O102 119.5(5)
O100 N100 O102 121.0(5)
O101 N100 Gd1 59.5(2)
O100 N100 Gd1 60.0(2)
O102 N100 Gd1 178.6(4)
O203 N201 O204 120.1(5)
O203 N201 O205 120.1(5)
O204 N201 O205 119.8(4)
O1 C1 N2 123.9(3)
O1 C1 C2 120.5(3)
N2 C1 C2 115.5(3)
N1 C2 C1 108.6(3)
N1 C2 C3 111.6(3)
C1 C2 C3 113.0(3)
C4 C3 C2 111.4(3)
C5 C4 C9 118.8(3)
C5 C4 C3 120.7(4)
C9 C4 C3 120.5(3)
C4 C5 C6 121.0(4)
C7 C6 C5 119.6(4)
C6 C7 C8 120.3(4)
C9 C8 C7 119.9(4)
C8 C9 C4 120.4(4)
O3 C10 N4 123.8(3)
O3 C10 C11 120.2(3)
N4 C10 C11 115.9(3)
N3 C11 C10 109.6(3)
N3 C11 C12 111.7(3)
C10 C11 C12 111.6(3)
C13 C12 C11 112.1(3)
C14 C13 C18 118.3(4)
C14 C13 C12 122.0(4)
C18 C13 C12 119.7(4)
C15 C14 C13 120.9(5)
C16 C15 C14 119.4(5)
C17 C16 C15 120.9(5)
C16 C17 C18 119.7(6)
C17 C18 C13 120.8(5)
O5 C19 N6 124.1(3)
O5 C19 C20 121.9(3)
N6 C19 C20 113.9(3)
N5 C20 C19 107.9(3)
N5 C20 C21 112.4(3)
C19 C20 C21 113.9(3)
C22 C21 C20 115.1(3)
C23 C22 C27 118.4(3)
C23 C22 C21 121.1(3)
C27 C22 C21 120.5(3)
C22 C23 C24 120.8(3)
C25 C24 C23 120.0(4)
C26 C25 C24 119.7(4)
C25 C26 C27 120.1(4)
C26 C27 C22 121.0(4)
N8 C28 O7 124.4(3)
N8 C28 C29 115.0(3)
O7 C28 C29 120.6(3)
N7 C29 C28 108.3(3)
N7 C29 C30 110.9(3)
C28 C29 C30 111.3(3)
C31 C30 C29 110.6(3)
C32 C31 C36 118.1(4)
C32 C31 C30 120.4(4)
C36 C31 C30 121.2(4)
C31 C32 C33 120.7(5)
C34 C33 C32 121.3(5)
C35 C34 C33 118.6(4)
C34 C35 C36 121.5(5)
C31 C36 C35 119.7(5)
N10 C37 O9 123.9(3)
N10 C37 C38 115.8(3)
O9 C37 C38 120.0(3)
N9 C38 C37 107.5(3)
N9 C38 C39 110.5(3)
C37 C38 C39 110.8(3)
C40 C39 C38 114.9(3)
C41 C40 C45 117.4(4)
C41 C40 C39 120.4(4)
C45 C40 C39 122.2(4)
C40 C41 C42 121.1(5)
C43 C42 C41 120.9(5)
C42 C43 C44 119.4(4)
C43 C44 C45 120.0(4)
C44 C45 C40 121.2(4)
O104 C46 O103 128.2(4)
O104 C46 C47 117.7(4)
O103 C46 C47 114.1(3)
N11 C47 C48 111.7(4)
N11 C47 C46 109.4(4)
C48 C47 C46 108.8(4)
C49 C48 C47 115.8(4)
C50 C49 C54 118.3(5)
C50 C49 C48 121.3(4)
C54 C49 C48 120.5(5)
C51 C50 C49 122.7(5)
C50 C51 C52 117.4(5)
C53 C52 C51 121.2(6)
C54 C53 C52 120.3(5)
C53 C54 C49 120.1(5)
O201 N200 O200 120.3(5)
O201 N200 O202 118.5(6)
O200 N200 O202 120.8(5)

loop_
_geom_bond_atom_site_label_1
_geom_bond_atom_site_label_2
_geom_bond_distance
Gd1 O103 2.289(3)
Gd1 O2 2.411(3)
Gd1 O4 2.412(2)
Gd1 O8 2.415(2)
Gd1 O10 2.438(2)
Gd1 O6 2.444(2)
Gd1 O101 2.495(3)
Gd1 O100 2.508(4)
Gd1 N100 2.887(4)
Cu1 N10 1.904(3)
Cu1 O1 1.925(3)
Cu1 O2 1.942(3)
Cu1 N9 2.038(3)
Cu2 N2 1.898(3)
Cu2 O4 1.929(2)
Cu2 O3 1.931(2)
Cu2 N1 2.008(3)
Cu3 N4 1.915(3)
Cu3 O6 1.924(2)
Cu3 O5 1.956(3)
Cu3 N3 2.012(3)
Cu4 N6 1.885(3)
Cu4 O8 1.926(3)
Cu4 O7 1.931(3)
Cu4 N5 1.987(3)
Cu5 N8 1.911(3)
Cu5 O10 1.916(2)
Cu5 O9 1.951(3)
Cu5 N7 2.006(3)
Cu5 O105 2.418(3)
O1 C1 1.288(4)
O2 N2 1.386(4)
O3 C10 1.293(4)
O4 N4 1.390(4)
O5 C19 1.287(4)
O6 N6 1.399(4)
O7 C28 1.298(5)
O8 N8 1.400(4)
O9 C37 1.294(4)
O10 N10 1.390(4)
O100 N100 1.267(6)
O101 N100 1.259(6)
O102 N100 1.524(6)
O103 C46 1.236(5)
O104 C46 1.219(5)
O205 N201 1.266(5)
N1 C2 1.490(5)
N2 C1 1.299(5)
N3 C11 1.485(4)
N4 C10 1.297(4)
N5 C20 1.491(5)
N6 C19 1.309(5)
N7 C29 1.482(5)
N8 C28 1.288(5)
N9 C38 1.498(5)
N10 C37 1.289(5)
N11 C47 1.478(6)
N201 O203 1.218(6)
N201 O204 1.235(5)
C1 C2 1.523(5)
C2 C3 1.534(5)
C3 C4 1.506(5)
C4 C5 1.386(5)
C4 C9 1.390(6)
C5 C6 1.388(6)
C6 C7 1.371(6)
C7 C8 1.391(6)
C8 C9 1.384(5)
C10 C11 1.519(5)
C11 C12 1.534(5)
C12 C13 1.507(5)
C13 C14 1.388(6)
C13 C18 1.389(6)
C14 C15 1.388(7)
C15 C16 1.374(10)
C16 C17 1.366(10)
C17 C18 1.387(7)
C19 C20 1.520(5)
C20 C21 1.542(5)
C21 C22 1.507(5)
C22 C23 1.386(5)
C22 C27 1.396(5)
C23 C24 1.394(5)
C24 C25 1.389(6)
C25 C26 1.379(6)
C26 C27 1.386(6)
C28 C29 1.521(5)
C29 C30 1.535(5)
C30 C31 1.513(5)
C31 C32 1.386(6)
C31 C36 1.393(6)
C32 C33 1.390(6)
C33 C34 1.368(8)
C34 C35 1.365(9)
C35 C36 1.403(7)
C37 C38 1.514(5)
C38 C39 1.565(6)
C39 C40 1.501(6)
C40 C41 1.387(6)
C40 C45 1.393(6)
C41 C42 1.390(7)
C42 C43 1.356(7)
C43 C44 1.384(7)
C44 C45 1.389(6)
C46 C47 1.542(6)
C47 C48 1.535(6)
C48 C49 1.499(7)
C49 C50 1.396(7)
C49 C54 1.405(6)
C50 C51 1.387(8)
C51 C52 1.402(8)
C52 C53 1.388(8)
C53 C54 1.380(8)
O200 N200 1.243(6)
O201 N200 1.243(6)
N200 O202 1.306(8)
